data_1558860
loop_
_publ_author_name
'Camargo-Cort\'es, Esmit B.'
'Acosta, Mirna'
'Mart\'inez, Juan C.'
'Pineda, Leslie W.'

_publ_section_title
;
 Tetraaquabis(2,3-dihydro-1,4-benzodioxine-2-carboxylato)calcium(II)
;
_journal_coeditor_code HB4355
_journal_issue 8
_journal_name_full IUCrData
_journal_page_first x201092
_journal_paper_doi 10.1107/S2414314620010925
_journal_volume 5
_journal_year 2020
_chemical_formula_iupac '[Ca (C9 H7 O4)2 (H2 O)4]'
_chemical_formula_sum 'C18 H22 Ca O12'
_chemical_formula_weight 470.44
_chemical_name_systematic
;
Tetraaquabis(2,3-dihydro-1,4-benzodioxine-2-carboxylato)calcium(II)
;
_space_group_crystal_system monoclinic
_space_group_IT_number 14
_space_group_name_Hall '-P 2yn'
_space_group_name_H-M_alt 'P 1 21/n 1'
_atom_sites_solution_hydrogens mixed
_atom_sites_solution_primary direct
_atom_sites_solution_secondary difmap
_cell_angle_alpha 90
_cell_angle_beta 106.715(2)
_cell_angle_gamma 90
_cell_formula_units_Z 2
_cell_length_a 5.3477(4)
_cell_length_b 26.6084(18)
_cell_length_c 7.7367(5)
_cell_measurement_reflns_used 9843
_cell_measurement_temperature 100.(2)
_cell_measurement_theta_max 27.3604
_cell_measurement_theta_min 2.8537
_cell_volume 1054.37(13)
_computing_cell_refinement
;
SAINT (Bruker, 2015)
;
_computing_data_collection
;
APEX3 (Bruker, 2015)
;
_computing_data_reduction
;
SAINT (Bruker, 2015)
;
_computing_molecular_graphics
;
Mercury (Macrae <i>et al.</i>,  2020)
;
_computing_publication_material
;
publCIF (Westrip, 2010)
;
_computing_structure_refinement
;
<i>SHELXL2014</i> (Sheldrick, 2015b)
;
_computing_structure_solution
;
SHELXT (Sheldrick, 2015a)
;
_diffrn_ambient_temperature 100.(2)
_diffrn_detector_area_resol_mean 10.4167
_diffrn_measured_fraction_theta_full 0.997
_diffrn_measured_fraction_theta_max 0.997
_diffrn_measurement_device_type 'Bruker D8 Venture'
_diffrn_measurement_method 'omega scans'
_diffrn_radiation_monochromator mirrors
_diffrn_radiation_type MoK\a
_diffrn_radiation_wavelength 0.71073
_diffrn_reflns_av_R_equivalents 0.0364
_diffrn_reflns_av_unetI/netI 0.0143
_diffrn_reflns_limit_h_max 6
_diffrn_reflns_limit_h_min -6
_diffrn_reflns_limit_k_max 34
_diffrn_reflns_limit_k_min -34
_diffrn_reflns_limit_l_max 8
_diffrn_reflns_limit_l_min -10
_diffrn_reflns_number 32373
_diffrn_reflns_theta_full 27.40
_diffrn_reflns_theta_max 27.40
_diffrn_reflns_theta_min 2.85
_exptl_absorpt_coefficient_mu 0.361
_exptl_absorpt_correction_T_max 0.7456
_exptl_absorpt_correction_T_min 0.6612
_exptl_absorpt_correction_type multi-scan
_exptl_absorpt_process_details
;
(SADABS; Bruker, 2015)
;
_exptl_crystal_colour 'clear light white'
_exptl_crystal_density_diffrn 1.482
_exptl_crystal_density_method 'not measured'
_exptl_crystal_description block
_exptl_crystal_F_000 492
_exptl_crystal_size_max 0.350
_exptl_crystal_size_mid 0.250
_exptl_crystal_size_min 0.150
_refine_diff_density_max 0.419
_refine_diff_density_min -0.427
_refine_ls_extinction_method none
_refine_ls_goodness_of_fit_ref 1.385
_refine_ls_hydrogen_treatment mixed
_refine_ls_matrix_type full
_refine_ls_number_parameters 158
_refine_ls_number_reflns 2384
_refine_ls_number_restraints 6
_refine_ls_restrained_S_all 1.383
_refine_ls_R_factor_all 0.0613
_refine_ls_R_factor_gt 0.0570
_refine_ls_shift/su_max 0.000
_refine_ls_shift/su_mean 0.000
_refine_ls_structure_factor_coef Fsqd
_refine_ls_weighting_details 'w=1/[\s^2^(Fo^2^)+3.3804P] where P=(Fo^2^+2Fc^2^)/3'
_refine_ls_weighting_scheme calc
_refine_ls_wR_factor_gt 0.1318
_refine_ls_wR_factor_ref 0.1332
_reflns_number_gt 2242
_reflns_number_total 2384
_reflns_threshold_expression 'I > 2\s(I)'
_cod_data_source_file hb4355sup1.cif
_cod_data_source_block I
_cod_database_code 1558860

loop_
_space_group_symop_operation_xyz
'x, y, z'
'-x+1/2, y+1/2, -z+1/2'
'-x, -y, -z'
'x-1/2, -y-1/2, z-1/2'

loop_
_atom_site_type_symbol
_atom_site_label
_atom_site_fract_x
_atom_site_fract_y
_atom_site_fract_z
_atom_site_U_iso_or_equiv
_atom_site_adp_type
_atom_site_calc_flag
_atom_site_occupancy
_atom_site_disorder_assembly
_atom_site_disorder_group
Ca Ca1 0.5 0.5 1.0 0.0115(2) Uani d 1 . .
O O1 0.6722(4) 0.55435(8) 0.8323(3) 0.0144(4) Uani d 1 . .
O O2 0.8347(4) 0.54948(9) 0.5982(3) 0.0164(5) Uani d 1 . .
O O3 0.5527(5) 0.66992(9) 0.6702(3) 0.0199(5) Uani d 1 . .
O O4 0.4402(4) 0.60021(8) 0.3776(3) 0.0144(4) Uani d 1 . .
O O5 0.2000(4) 0.56223(9) 1.0277(3) 0.0167(5) Uani d 1 . .
H H5A 0.041(3) 0.5599(16) 0.972(4) 0.030(12) Uiso d 1 . .
H H5B 0.210(7) 0.5750(15) 1.129(3) 0.033(12) Uiso d 1 . .
O O6 0.1782(4) 0.47510(9) 0.7438(3) 0.0158(5) Uani d 1 . .
H H6A 0.208(8) 0.4613(13) 0.655(3) 0.028(12) Uiso d 1 . .
H H6B 0.070(7) 0.4981(12) 0.703(5) 0.043(14) Uiso d 1 . .
C C1 0.6624(6) 0.56196(11) 0.6687(4) 0.0116(6) Uani d 1 . .
C C2 0.4144(6) 0.58769(12) 0.5516(4) 0.0121(6) Uani d 1 . .
H H2 0.2671 0.5632 0.5335 0.015 Uiso calc 1 . .
C C3 0.3443(6) 0.63398(12) 0.6413(5) 0.0171(6) Uani d 1 . .
H H3A 0.1807 0.6488 0.5636 0.021 Uiso calc 1 . .
H H3B 0.316 0.6247 0.7582 0.021 Uiso calc 1 . .
C C4 0.6346(6) 0.67786(12) 0.5198(4) 0.0160(6) Uani d 1 . .
C C5 0.7822(7) 0.72053(13) 0.5151(5) 0.0226(7) Uani d 1 . .
H H5 0.8188 0.7437 0.6124 0.027 Uiso calc 1 . .
C C6 0.8762(7) 0.72926(13) 0.3682(5) 0.0261(8) Uani d 1 . .
H H6 0.9784 0.7583 0.3656 0.031 Uiso calc 1 . .
C C7 0.8210(7) 0.69567(14) 0.2255(5) 0.0251(8) Uani d 1 . .
H H7 0.8838 0.702 0.1246 0.03 Uiso calc 1 . .
C C8 0.6745(6) 0.65272(13) 0.2289(4) 0.0191(7) Uani d 1 . .
H H8 0.6373 0.6297 0.1311 0.023 Uiso calc 1 . .
C C9 0.5828(6) 0.64388(11) 0.3781(4) 0.0129(6) Uani d 1 . .

loop_
_atom_site_aniso_label
_atom_site_aniso_U_11
_atom_site_aniso_U_22
_atom_site_aniso_U_33
_atom_site_aniso_U_12
_atom_site_aniso_U_13
_atom_site_aniso_U_23
Ca1 0.0075(4) 0.0198(4) 0.0070(4) 0.0002(3) 0.0018(3) 0.0016(3)
O1 0.0118(10) 0.0243(12) 0.0078(10) 0.0001(8) 0.0037(8) 0.0026(8)
O2 0.0128(10) 0.0270(12) 0.0100(10) 0.0058(9) 0.0041(8) 0.0011(9)
O3 0.0215(12) 0.0206(12) 0.0194(12) -0.0010(9) 0.0089(9) -0.0046(9)
O4 0.0146(10) 0.0181(11) 0.0091(10) -0.0028(8) 0.0013(8) 0.0012(8)
O5 0.0087(10) 0.0279(12) 0.0125(11) 0.0006(9) 0.0015(8) -0.0042(9)
O6 0.0144(11) 0.0227(12) 0.0095(10) 0.0042(9) 0.0022(8) -0.0015(9)
C1 0.0105(13) 0.0133(13) 0.0107(13) -0.0024(10) 0.0025(11) -0.0008(10)
C2 0.0080(13) 0.0196(15) 0.0090(13) -0.0004(11) 0.0027(10) 0.0020(11)
C3 0.0113(14) 0.0227(16) 0.0209(16) 0.0027(12) 0.0103(12) 0.0029(13)
C4 0.0125(14) 0.0164(15) 0.0179(15) 0.0035(11) 0.0023(12) 0.0026(12)
C5 0.0173(16) 0.0154(15) 0.0330(19) 0.0005(12) 0.0039(14) 0.0005(14)
C6 0.0172(17) 0.0210(17) 0.038(2) -0.0025(13) 0.0051(15) 0.0121(15)
C7 0.0187(16) 0.0316(19) 0.0244(18) 0.0005(14) 0.0053(14) 0.0144(15)
C8 0.0182(16) 0.0249(17) 0.0124(15) 0.0016(13) 0.0016(12) 0.0059(12)
C9 0.0077(13) 0.0177(15) 0.0141(14) 0.0025(11) 0.0041(11) 0.0042(11)

loop_
_atom_type_symbol
_atom_type_description
_atom_type_scat_dispersion_real
_atom_type_scat_dispersion_imag
_atom_type_scat_source
C C 0.0033 0.0016 'International Tables Vol C Tables 4.2.6.8 and 6.1.1.4'
H H 0.0000 0.0000 'International Tables Vol C Tables 4.2.6.8 and 6.1.1.4'
O O 0.0106 0.0060 'International Tables Vol C Tables 4.2.6.8 and 6.1.1.4'
Ca Ca 0.2262 0.3064 'International Tables Vol C Tables 4.2.6.8 and 6.1.1.4'

loop_
_geom_angle_atom_site_label_1
_geom_angle_atom_site_label_2
_geom_angle_atom_site_label_3
_geom_angle_site_symmetry_1
_geom_angle_site_symmetry_3
_geom_angle
_geom_angle_publ_flag
O1 Ca1 O1 3_667 . 180.0 ?
O1 Ca1 O6 3_667 3_667 90.95(8) ?
O1 Ca1 O6 . 3_667 89.05(8) ?
O1 Ca1 O6 3_667 . 89.05(8) ?
O1 Ca1 O6 . . 90.95(8) ?
O6 Ca1 O6 3_667 . 180.00(10) ?
O1 Ca1 O5 3_667 3_667 90.17(8) ?
O1 Ca1 O5 . 3_667 89.83(8) ?
O6 Ca1 O5 3_667 3_667 85.49(8) ?
O6 Ca1 O5 . 3_667 94.51(8) ?
O1 Ca1 O5 3_667 . 89.83(8) ?
O1 Ca1 O5 . . 90.17(8) ?
O6 Ca1 O5 3_667 . 94.51(8) ?
O6 Ca1 O5 . . 85.49(8) ?
O5 Ca1 O5 3_667 . 180.0 ?
O1 Ca1 H6B 3_667 . 94.9(10) ?
O1 Ca1 H6B . . 85.1(9) ?
O6 Ca1 H6B 3_667 . 163.5(6) ?
O6 Ca1 H6B . . 16.5(6) ?
O5 Ca1 H6B 3_667 . 109.8(6) ?
O5 Ca1 H6B . . 70.2(6) ?
C1 O1 Ca1 . . 138.9(2) ?
C4 O3 C3 . . 113.1(2) ?
C9 O4 C2 . . 113.2(2) ?
Ca1 O5 H5A . . 121.(3) ?
Ca1 O5 H5B . . 120.(3) ?
H5A O5 H5B . . 107.(2) ?
Ca1 O6 H6A . . 124.(3) ?
Ca1 O6 H6B . . 112.(3) ?
H6A O6 H6B . . 106.(2) ?
O2 C1 O1 . . 124.9(3) ?
O2 C1 C2 . . 118.9(3) ?
O1 C1 C2 . . 116.1(3) ?
O4 C2 C3 . . 110.2(2) ?
O4 C2 C1 . . 111.0(2) ?
C3 C2 C1 . . 112.3(2) ?
O4 C2 H2 . . 107.7 ?
C3 C2 H2 . . 107.7 ?
C1 C2 H2 . . 107.7 ?
O3 C3 C2 . . 109.3(2) ?
O3 C3 H3A . . 109.8 ?
C2 C3 H3A . . 109.8 ?
O3 C3 H3B . . 109.8 ?
C2 C3 H3B . . 109.8 ?
H3A C3 H3B . . 108.3 ?
O3 C4 C9 . . 122.0(3) ?
O3 C4 C5 . . 118.1(3) ?
C9 C4 C5 . . 119.9(3) ?
C6 C5 C4 . . 120.0(3) ?
C6 C5 H5 . . 120.0 ?
C4 C5 H5 . . 120.0 ?
C7 C6 C5 . . 120.0(3) ?
C7 C6 H6 . . 120.0 ?
C5 C6 H6 . . 120.0 ?
C6 C7 C8 . . 120.5(3) ?
C6 C7 H7 . . 119.7 ?
C8 C7 H7 . . 119.7 ?
C7 C8 C9 . . 119.2(3) ?
C7 C8 H8 . . 120.4 ?
C9 C8 H8 . . 120.4 ?
C4 C9 O4 . . 122.1(3) ?
C4 C9 C8 . . 120.4(3) ?
O4 C9 C8 . . 117.5(3) ?

loop_
_geom_bond_atom_site_label_1
_geom_bond_atom_site_label_2
_geom_bond_site_symmetry_2
_geom_bond_distance
_geom_bond_publ_flag
Ca1 O1 3_667 2.304(2) ?
Ca1 O1 . 2.304(2) ?
Ca1 O6 3_667 2.317(2) ?
Ca1 O6 . 2.317(2) ?
Ca1 O5 3_667 2.358(2) ?
Ca1 O5 . 2.358(2) ?
Ca1 H6B . 2.74(4) ?
O1 C1 . 1.268(4) ?
O2 C1 . 1.243(4) ?
O3 C4 . 1.372(4) ?
O3 C3 . 1.437(4) ?
O4 C9 . 1.389(4) ?
O4 C2 . 1.432(3) ?
O5 H5A . 0.838(10) ?
O5 H5B . 0.838(10) ?
O6 H6A . 0.837(10) ?
O6 H6B . 0.839(10) ?
C1 C2 . 1.535(4) ?
C2 C3 . 1.513(4) ?
C2 H2 . 1.0 ?
C3 H3A . 0.99 ?
C3 H3B . 0.99 ?
C4 C9 . 1.386(4) ?
C4 C5 . 1.389(5) ?
C5 C6 . 1.388(5) ?
C5 H5 . 0.95 ?
C6 C7 . 1.385(6) ?
C6 H6 . 0.95 ?
C7 C8 . 1.390(5) ?
C7 H7 . 0.95 ?
C8 C9 . 1.397(4) ?
C8 H8 . 0.95 ?

loop_
_geom_hbond_atom_site_label_D
_geom_hbond_atom_site_label_H
_geom_hbond_atom_site_label_A
_geom_hbond_site_symmetry_A
_geom_hbond_distance_DH
_geom_hbond_distance_HA
_geom_hbond_distance_DA
_geom_hbond_angle_DHA
O5 H5A O1 1_455 0.84(2) 1.96(2) 2.800(3) 178(4)
O5 H5B O4 1_556 0.84(3) 2.07(3) 2.828(3) 149(4)
O6 H6A O2 3_666 0.83(3) 1.93(2) 2.707(3) 155(3)
O6 H6B O2 1_455 0.84(3) 1.88(4) 2.715(3) 176(3)
C2 H2 O2 1_455 1.00 2.53 3.379(4) 143
C6 H6 O3 4_675 0.95 2.54 3.357(4) 145

loop_
_geom_torsion_atom_site_label_1
_geom_torsion_atom_site_label_2
_geom_torsion_atom_site_label_3
_geom_torsion_atom_site_label_4
_geom_torsion_site_symmetry_1
_geom_torsion_site_symmetry_2
_geom_torsion_site_symmetry_3
_geom_torsion_site_symmetry_4
_geom_torsion
_geom_torsion_publ_flag
Ca1 O1 C1 O2 . . . . -102.2(4) ?
Ca1 O1 C1 C2 . . . . 76.5(4) ?
C9 O4 C2 C3 . . . . 45.0(3) ?
C9 O4 C2 C1 . . . . -79.9(3) ?
O2 C1 C2 O4 . . . . -8.8(4) ?
O1 C1 C2 O4 . . . . 172.4(2) ?
O2 C1 C2 C3 . . . . -132.6(3) ?
O1 C1 C2 C3 . . . . 48.5(4) ?
C4 O3 C3 C2 . . . . 48.5(3) ?
O4 C2 C3 O3 . . . . -63.0(3) ?
C1 C2 C3 O3 . . . . 61.3(3) ?
C3 O3 C4 C9 . . . . -19.4(4) ?
C3 O3 C4 C5 . . . . 163.1(3) ?
O3 C4 C5 C6 . . . . 178.0(3) ?
C9 C4 C5 C6 . . . . 0.4(5) ?
C4 C5 C6 C7 . . . . 0.6(5) ?
C5 C6 C7 C8 . . . . -0.8(5) ?
C6 C7 C8 C9 . . . . 0.2(5) ?
O3 C4 C9 O4 . . . . 1.4(5) ?
C5 C4 C9 O4 . . . . 178.9(3) ?
O3 C4 C9 C8 . . . . -178.6(3) ?
C5 C4 C9 C8 . . . . -1.1(5) ?
C2 O4 C9 C4 . . . . -15.5(4) ?
C2 O4 C9 C8 . . . . 164.4(3) ?
C7 C8 C9 C4 . . . . 0.8(5) ?
C7 C8 C9 O4 . . . . -179.1(3) ?

_cod_database_fobs_code 1558860
